data_2206308
loop_
_publ_author_name
'Ingebrigtsen, Truls'
'Lejon, Tore'
'Hansen, Lars Kr.'

_publ_section_title
;
 4-(2-Naphthyl)pyrimidine
;
_journal_issue 7
_journal_name_full 'Acta Crystallographica Section E'
_journal_page_first o2256
_journal_page_last o2257
_journal_paper_doi 10.1107/S1600536805019306
_journal_volume 61
_journal_year 2005
_chemical_formula_iupac 'C14 H10 N2'
_chemical_formula_moiety 'C14 H10 N2'
_chemical_formula_sum 'C14 H10 N2'
_chemical_formula_weight 206.24
_chemical_name_systematic
;
4-(2-Naphthyl)pyrimidine
;
_space_group_IT_number 14
_symmetry_cell_setting monoclinic
_symmetry_space_group_name_Hall '-P 2yab'
_symmetry_space_group_name_H-M 'P 1 21/a 1'
_atom_sites_solution_hydrogens geom
_atom_sites_solution_primary direct
_atom_sites_solution_secondary difmap
_audit_creation_method SHELXL-97
_cell_angle_alpha 90
_cell_angle_beta 92.508(19)
_cell_angle_gamma 90
_cell_formula_units_Z 4
_cell_length_a 7.4467(16)
_cell_length_b 6.1343(11)
_cell_length_c 22.720(3)
_cell_measurement_reflns_used 25
_cell_measurement_temperature 298(2)
_cell_measurement_theta_max 18
_cell_measurement_theta_min 12
_cell_volume 1036.9(3)
_computing_cell_refinement 'CELDIM in CAD-4-PC Software'
_computing_data_collection 'CAD-4-PC Software (Enraf--Nonius, 1992)'
_computing_data_reduction 'XCAD4 (McArdle & Higgins, 1995)'
_computing_molecular_graphics 'ORTEX (McArdle, 1995)'
_computing_publication_material 'OSCAIL (McArdle, 1993)'
_computing_structure_refinement 'SHELXL97 (Sheldrick, 1997)'
_computing_structure_solution 'SHELXS97 (Sheldrick, 1997)'
_diffrn_ambient_temperature 298(2)
_diffrn_measured_fraction_theta_full 0.999
_diffrn_measured_fraction_theta_max 0.999
_diffrn_measurement_device_type 'Enraf--Nonius CAD-4'
_diffrn_measurement_method \w--2\q
_diffrn_radiation_monochromator graphite
_diffrn_radiation_source 'fine-focus sealed tube'
_diffrn_radiation_type MoK\a
_diffrn_radiation_wavelength 0.71069
_diffrn_reflns_av_R_equivalents 0.008
_diffrn_reflns_av_sigmaI/netI 0.150
_diffrn_reflns_limit_h_max 8
_diffrn_reflns_limit_h_min -2
_diffrn_reflns_limit_k_max 7
_diffrn_reflns_limit_k_min 0
_diffrn_reflns_limit_l_max 26
_diffrn_reflns_limit_l_min -26
_diffrn_reflns_number 1984
_diffrn_reflns_theta_full 24.9
_diffrn_reflns_theta_max 24.9
_diffrn_reflns_theta_min 1.8
_diffrn_standards_decay_% 2
_diffrn_standards_interval_time 120
_diffrn_standards_number 3
_exptl_absorpt_coefficient_mu 0.080
_exptl_absorpt_correction_T_max 0.992
_exptl_absorpt_correction_T_min 0.961
_exptl_absorpt_correction_type psi-scan
_exptl_absorpt_process_details '[North <i>et al.</i>, 1968) and ABSCALC in OSCAIL (McArdle & Daly, 1999)]'
_exptl_crystal_colour white
_exptl_crystal_density_diffrn 1.321
_exptl_crystal_density_method 'not measured'
_exptl_crystal_description plate
_exptl_crystal_F_000 432
_exptl_crystal_size_max 0.50
_exptl_crystal_size_mid 0.30
_exptl_crystal_size_min 0.10
_refine_diff_density_max 0.16
_refine_diff_density_min -0.17
_refine_ls_extinction_method none
_refine_ls_goodness_of_fit_ref 0.820
_refine_ls_hydrogen_treatment refall
_refine_ls_matrix_type full
_refine_ls_number_parameters 185
_refine_ls_number_reflns 1813
_refine_ls_number_restraints 0
_refine_ls_restrained_S_all 0.82
_refine_ls_R_factor_all 0.187
_refine_ls_R_factor_gt 0.040
_refine_ls_shift/su_max 0.035
_refine_ls_shift/su_mean 0.005
_refine_ls_structure_factor_coef Fsqd
_refine_ls_weighting_details 'calc w = 1/[\s^2^(Fo^2^)+(0.0341P)^2^] where P = (Fo^2^+2Fc^2^)/3'
_refine_ls_weighting_scheme calc
_refine_ls_wR_factor_gt 0.071
_refine_ls_wR_factor_ref 0.097
_reflns_number_gt 586
_reflns_number_total 1813
_reflns_threshold_expression I>2\s(I)
_cod_data_source_file tk6230.cif
_cod_data_source_block I
_cod_original_sg_symbol_H-M 'P 21/a'
_cod_database_code 2206308
_cod_database_fobs_code 2206308

loop_
_symmetry_equiv_pos_as_xyz
'x, y, z'
'x+1/2, -y+1/2, z'
'-x, -y, -z'
'-x-1/2, y-1/2, -z'

loop_
_atom_site_label
_atom_site_fract_x
_atom_site_fract_y
_atom_site_fract_z
_atom_site_U_iso_or_equiv
_atom_site_adp_type
_atom_site_calc_flag
_atom_site_occupancy
_atom_site_type_symbol
N2 -0.0627(4) 0.4682(4) 0.11710(11) 0.0531(8) Uani d 1 N
N1 -0.1464(4) 0.7324(6) 0.04330(12) 0.0653(9) Uani d 1 N
H1 -0.153(4) 0.412(5) 0.0396(13) 0.063(11) Uiso d 1 H
H14 0.162(4) 0.280(4) 0.1833(12) 0.039(8) Uiso d 1 H
H6 -0.042(3) 0.818(4) 0.2587(11) 0.043(10) Uiso d 1 H
H10 0.201(4) 0.401(4) 0.4754(13) 0.057(10) Uiso d 1 H
H13 0.256(4) 0.139(5) 0.2784(12) 0.061(11) Uiso d 1 H
H9 0.053(4) 0.749(5) 0.4633(13) 0.073(12) Uiso d 1 H
H8 -0.021(4) 0.872(5) 0.3682(12) 0.052(11) Uiso d 1 H
H11 0.258(4) 0.170(6) 0.3863(13) 0.075(12) Uiso d 1 H
H3 -0.006(4) 0.963(5) 0.1641(11) 0.048(9) Uiso d 1 H
H2 -0.127(4) 1.047(5) 0.0651(13) 0.071(11) Uiso d 1 H
C1 -0.1235(6) 0.5307(7) 0.06378(16) 0.0641(12) Uani d 1 C
C2 -0.1008(5) 0.8877(7) 0.08208(16) 0.0633(11) Uani d 1 C
C3 -0.0383(5) 0.8425(6) 0.13905(16) 0.0486(10) Uani d 1 C
C4 -0.0192(4) 0.6288(6) 0.15519(13) 0.0388(8) Uani d 1 C
C5 0.0458(4) 0.5591(5) 0.21478(14) 0.0375(8) Uani d 1 C
C6 0.0145(4) 0.6798(6) 0.26364(14) 0.0391(9) Uani d 1 C
C7 0.0683(4) 0.6056(6) 0.32077(14) 0.0394(9) Uani d 1 C
C8 0.0328(4) 0.7266(7) 0.37187(15) 0.0499(10) Uani d 1 C
C9 0.0800(5) 0.6501(8) 0.42668(16) 0.0624(13) Uani d 1 C
C10 0.1652(5) 0.4463(8) 0.43285(17) 0.0663(13) Uani d 1 C
C11 0.2023(5) 0.3240(7) 0.38488(17) 0.0539(11) Uani d 1 C
C12 0.1535(4) 0.4017(6) 0.32712(14) 0.0428(9) Uani d 1 C
C13 0.1897(5) 0.2801(6) 0.27600(15) 0.0475(10) Uani d 1 C
C14 0.1371(4) 0.3576(6) 0.22151(15) 0.0435(9) Uani d 1 C

loop_
_atom_site_aniso_label
_atom_site_aniso_U_11
_atom_site_aniso_U_22
_atom_site_aniso_U_33
_atom_site_aniso_U_12
_atom_site_aniso_U_13
_atom_site_aniso_U_23
N2 0.065(2) 0.053(2) 0.0402(17) -0.0025(17) -0.0116(15) -0.0075(16)
N1 0.085(2) 0.061(2) 0.0483(19) 0.006(2) -0.0113(17) 0.004(2)
C1 0.087(3) 0.055(3) 0.049(3) -0.002(3) -0.016(2) -0.009(2)
C2 0.078(3) 0.053(3) 0.059(3) 0.007(3) 0.002(2) 0.013(2)
C3 0.054(2) 0.041(2) 0.051(2) -0.003(2) -0.0005(19) -0.003(2)
C4 0.040(2) 0.037(2) 0.039(2) 0.0001(19) -0.0018(16) -0.0031(18)
C5 0.0306(19) 0.040(2) 0.042(2) -0.0026(18) 0.0015(16) -0.0025(17)
C6 0.036(2) 0.030(2) 0.050(3) 0.0011(18) -0.0050(18) 0.0003(17)
C7 0.0266(19) 0.049(2) 0.043(2) -0.0011(19) -0.0013(16) 0.0007(18)
C8 0.040(2) 0.063(3) 0.047(3) -0.002(2) -0.0015(19) -0.006(2)
C9 0.045(2) 0.098(4) 0.044(3) 0.002(3) -0.002(2) -0.006(3)
C10 0.051(3) 0.105(4) 0.043(3) -0.005(3) -0.003(2) 0.012(3)
C11 0.038(2) 0.060(3) 0.064(3) -0.006(2) -0.003(2) 0.015(2)
C12 0.031(2) 0.050(2) 0.047(2) -0.0068(19) -0.0057(17) 0.0088(19)
C13 0.040(2) 0.043(3) 0.059(3) 0.004(2) 0.001(2) 0.002(2)
C14 0.036(2) 0.047(2) 0.048(2) -0.003(2) 0.0067(18) -0.007(2)

loop_
_atom_type_symbol
_atom_type_description
_atom_type_scat_dispersion_real
_atom_type_scat_dispersion_imag
_atom_type_scat_source
C C 0.0033 0.0016 'International Tables Vol C Tables 4.2.6.8 and 6.1.1.4'
H H 0.0000 0.0000 'International Tables Vol C Tables 4.2.6.8 and 6.1.1.4'
N N 0.0061 0.0033 'International Tables Vol C Tables 4.2.6.8 and 6.1.1.4'

loop_
_geom_angle_atom_site_label_1
_geom_angle_atom_site_label_2
_geom_angle_atom_site_label_3
_geom_angle
C1 N2 C4 116.0(3)
C1 N1 C2 114.1(3)
N1 C1 N2 128.3(4)
N1 C1 H1 119.9(19)
N2 C1 H1 111.8(19)
N1 C2 C3 122.8(4)
N1 C2 H2 112.3(17)
C3 C2 H2 124.8(17)
C4 C3 C2 118.0(4)
C4 C3 H3 124.1(17)
C2 C3 H3 117.9(17)
N2 C4 C3 120.8(3)
N2 C4 C5 116.0(3)
C3 C4 C5 123.2(3)
C6 C5 C14 119.0(3)
C6 C5 C4 121.8(3)
C14 C5 C4 119.1(3)
C5 C6 C7 121.3(3)
C5 C6 H6 118.7(16)
C7 C6 H6 120.0(16)
C12 C7 C8 118.9(3)
C12 C7 C6 119.2(3)
C8 C7 C6 121.9(3)
C9 C8 C7 121.3(4)
C9 C8 H8 118.7(17)
C7 C8 H8 119.9(17)
C8 C9 C10 119.6(4)
C8 C9 H9 118.3(17)
C10 C9 H9 122.1(17)
C11 C10 C9 121.1(4)
C11 C10 H10 123.2(17)
C9 C10 H10 115.6(16)
C10 C11 C12 120.0(4)
C10 C11 H11 125.1(18)
C12 C11 H11 114.9(18)
C7 C12 C13 119.0(3)
C7 C12 C11 119.1(4)
C13 C12 C11 121.9(4)
C14 C13 C12 120.2(4)
C14 C13 H13 118.2(16)
C12 C13 H13 121.6(17)
C13 C14 C5 121.2(4)
C13 C14 H14 123.7(15)
C5 C14 H14 115.0(15)

loop_
_geom_bond_atom_site_label_1
_geom_bond_atom_site_label_2
_geom_bond_distance
N2 C1 1.331(4)
N2 C4 1.341(3)
N1 C1 1.330(4)
N1 C2 1.331(4)
C1 H1 0.93(3)
C2 C3 1.384(5)
C2 H2 1.07(3)
C3 C4 1.367(4)
C3 H3 0.96(3)
C4 C5 1.481(4)
C5 C6 1.363(4)
C5 C14 1.416(4)
C6 C7 1.417(4)
C6 H6 0.95(3)
C7 C12 1.407(4)
C7 C8 1.413(4)
C8 C9 1.362(4)
C8 H8 0.98(3)
C9 C10 1.406(5)
C9 H9 1.05(3)
C10 C11 1.361(5)
C10 H10 1.03(3)
C11 C12 1.428(4)
C11 H11 1.03(3)
C12 C13 1.416(4)
C13 C14 1.367(4)
C13 H13 1.00(3)
C14 H14 1.01(3)

loop_
_geom_hbond_atom_site_label_D
_geom_hbond_atom_site_label_H
_geom_hbond_atom_site_label_A
_geom_hbond_site_symmetry_A
_geom_hbond_distance_DH
_geom_hbond_distance_HA
_geom_hbond_distance_DA
_geom_hbond_angle_DHA
_geom_hbond_publ_flag
C14 H14 N2 . 1.01(2) 2.49(3) 2.827(4) 99(2) yes
C1 H1 N1 4_555 0.93(2) 2.60(3) 3.440(5) 151(2) yes
C13 H13 C6 2_555 1.00(2) 2.78(3) 3.735(5) 163(2) yes
C8 H8 C11 2_465 0.98(2) 2.82(3) 3.716(3) 153(2) yes

loop_
_geom_torsion_atom_site_label_1
_geom_torsion_atom_site_label_2
_geom_torsion_atom_site_label_3
_geom_torsion_atom_site_label_4
_geom_torsion
C2 N1 C1 N2 0.3(6)
C4 N2 C1 N1 0.1(6)
C1 N1 C2 C3 -1.2(6)
N1 C2 C3 C4 1.6(6)
C1 N2 C4 C3 0.3(5)
C1 N2 C4 C5 179.1(3)
C2 C3 C4 N2 -1.1(5)
C2 C3 C4 C5 -179.8(3)
N2 C4 C5 C6 -148.1(3)
C3 C4 C5 C6 30.7(5)
N2 C4 C5 C14 29.5(4)
C3 C4 C5 C14 -151.7(3)
C14 C5 C6 C7 -1.3(4)
C4 C5 C6 C7 176.4(3)
C5 C6 C7 C12 -0.9(4)
C5 C6 C7 C8 -178.4(3)
C12 C7 C8 C9 0.3(5)
C6 C7 C8 C9 177.8(3)
C7 C8 C9 C10 -0.3(5)
C8 C9 C10 C11 0.4(6)
C9 C10 C11 C12 -0.4(5)
C8 C7 C12 C13 -179.9(3)
C6 C7 C12 C13 2.6(4)
C8 C7 C12 C11 -0.4(4)
C6 C7 C12 C11 -178.0(3)
C10 C11 C12 C7 0.4(5)
C10 C11 C12 C13 179.9(3)
C7 C12 C13 C14 -2.1(5)
C11 C12 C13 C14 178.5(3)
C12 C13 C14 C5 -0.1(5)
C6 C5 C14 C13 1.8(5)
C4 C5 C14 C13 -175.9(3)

loop_
_cod_related_entry_id
_cod_related_entry_database
_cod_related_entry_code
1 ChemSpider 2549829
